data_7251230
loop_
_publ_author_name
'Lv, Hong-Juan'
'Zhai, Yunhui'
'Qu, Yingjuan'
'Xue, Min'
'Wang, Gang'
'Yuan, Yang'
'Yuan, Wenyu'

_publ_section_title
;
 Construction of indium--organic frameworks with flu-topology for
 efficient acetylene separation
;
_journal_issue 47
_journal_name_full CrystEngComm
_journal_page_first 7734
_journal_page_last 7742
_journal_paper_doi 10.1039/D5CE00945F
_journal_volume 27
_journal_year 2025
_chemical_formula_moiety 'C84 H56 In6 O36 P4, 1[]'
_chemical_formula_sum 'C84 H56 In6 O36 P4'
_chemical_formula_weight 2454.163
_space_group_crystal_system monoclinic
_space_group_IT_number 14
_space_group_name_Hall '-P 2ybc'
_space_group_name_H-M_alt 'P 1 21/c 1'
_symmetry_Int_Tables_number 14
_atom_sites_solution_primary dual
_audit_creation_date 2024-08-29
_audit_creation_method
;
Olex2 1.5
(compiled 2024.02.16 svn.r378c4104 for OlexSys, GUI svn.r6928)
;
_audit_update_record
;
2025-04-21 deposited with the CCDC.	2025-10-30 downloaded from the CCDC.
;
_cell_angle_alpha 90
_cell_angle_beta 109.181(4)
_cell_angle_gamma 90
_cell_formula_units_Z 1
_cell_length_a 15.407(2)
_cell_length_b 13.1276(18)
_cell_length_c 20.156(3)
_cell_measurement_reflns_used 9846
_cell_measurement_temperature 153.00
_cell_measurement_theta_max 68.558
_cell_measurement_theta_min 3.037
_cell_volume 3850.4(9)
_computing_cell_refinement 'SAINT V8.40A (Bruker, 2019)'
_computing_data_reduction 'SAINT V8.40A (Bruker, 2019)'
_computing_molecular_graphics 'Olex2 1.5 (Dolomanov et al., 2009)'
_computing_publication_material 'Olex2 1.5 (Dolomanov et al., 2009)'
_computing_structure_refinement 'olex2.refine 1.5 (Bourhis et al., 2015)'
_computing_structure_solution 'XT  (Sheldrick, 2015)'
_diffrn_ambient_temperature 153.00
_diffrn_measured_fraction_theta_full 0.9622
_diffrn_measured_fraction_theta_max 0.9622
_diffrn_measurement_device_type 'Bruker APEX-II CCD'
_diffrn_radiation_type 'Cu K\a'
_diffrn_radiation_wavelength 1.54184
_diffrn_reflns_av_R_equivalents 0.0000
_diffrn_reflns_av_unetI/netI 0.0557
_diffrn_reflns_Laue_measured_fraction_full 0.9622
_diffrn_reflns_Laue_measured_fraction_max 0.9622
_diffrn_reflns_limit_h_max 17
_diffrn_reflns_limit_h_min -18
_diffrn_reflns_limit_k_max 15
_diffrn_reflns_limit_k_min 0
_diffrn_reflns_limit_l_max 24
_diffrn_reflns_limit_l_min 0
_diffrn_reflns_number 6764
_diffrn_reflns_point_group_measured_fraction_full 0.9622
_diffrn_reflns_point_group_measured_fraction_max 0.9622
_diffrn_reflns_theta_full 66.5994
_diffrn_reflns_theta_max 66.60
_diffrn_reflns_theta_min 3.04
_diffrn_source_current 50.0
_diffrn_source_power 2.5
_diffrn_source_voltage 50.0
_exptl_absorpt_coefficient_mu 7.896
_exptl_absorpt_correction_T_max 0.7531
_exptl_absorpt_correction_T_min 0.4109
_exptl_absorpt_correction_type multi-scan
_exptl_absorpt_process_details
;
SADABS-2016/2 (Bruker,2016/2) was used for absorption correction.
wR2(int) was 0.1610 before and 0.1027 after correction.
The Ratio of minimum to maximum transmission is 0.5456.
The \l/2 correction factor is Not present.
;
_exptl_crystal_colour 'clear light yellow'
_exptl_crystal_colour_lustre clear
_exptl_crystal_colour_modifier light
_exptl_crystal_colour_primary yellow
_exptl_crystal_density_diffrn 1.058
_exptl_crystal_description block
_exptl_crystal_F_000 1209.063
_refine_diff_density_max 2.0946
_refine_diff_density_min -1.8234
_refine_diff_density_rms 0.1776
_refine_ls_d_res_high 0.8400
_refine_ls_d_res_low 14.5517
_refine_ls_goodness_of_fit_ref 1.0141
_refine_ls_hydrogen_treatment constr
_refine_ls_matrix_type full
_refine_ls_number_constraints 27
_refine_ls_number_parameters 295
_refine_ls_number_reflns 6540
_refine_ls_number_restraints 108
_refine_ls_restrained_S_all 1.0054
_refine_ls_R_factor_all 0.0682
_refine_ls_R_factor_gt 0.0644
_refine_ls_shift/su_max -0.0007
_refine_ls_shift/su_mean 0.0001
_refine_ls_structure_factor_coef Fsqd
_refine_ls_weighting_details 'w=1/[\s^2^(Fo^2^)+(0.1109P)^2^+18.7554P] where P=(Fo^2^+2Fc^2^)/3'
_refine_ls_weighting_scheme calc
_refine_ls_wR_factor_gt 0.1715
_refine_ls_wR_factor_ref 0.1770
_reflns_Friedel_coverage 0.0
_reflns_limit_h_max 17
_reflns_limit_h_min -18
_reflns_limit_k_max 15
_reflns_limit_k_min 0
_reflns_limit_l_max 23
_reflns_limit_l_min 0
_reflns_number_gt 5930
_reflns_number_total 6540
_reflns_threshold_expression I>=2u(I)
_cod_data_source_file d5ce00945f2.cif
_cod_data_source_block SNNU-400
_cod_depositor_comments 'Adding full bibliography for 7251230.cif.'
_cod_database_code 7251230
_olex2_refinement_description
;
1. Fixed Uiso
 At 1.2 times of:
  All C(H) groups
 At 1.5 times of:
  All O(H,H) groups
2. Restrained distances
3. Uiso/Uaniso restraints and constraints
Uanis(C6) \\sim Ueq, Uanis(C7) \\sim Ueq, Uanis(C3) \\sim Ueq, Uanis(C4) \\sim
Ueq, Uanis(C20) \\sim Ueq, Uanis(C16) \\sim Ueq, Uanis(C17) \\sim Ueq,
Uanis(C19) \\sim Ueq, Uanis(C13) \\sim Ueq, Uanis(C12) \\sim Ueq, Uanis(C10)
\\sim Ueq, Uanis(C9) \\sim Ueq, Uanis(O6) \\sim Ueq: with sigma of 0.005 and
sigma for terminal atoms of 0.01
Uanis(O6) \\sim Ueq: with sigma of 0.003 and sigma for terminal atoms of 0.006
Uanis(C2) \\sim Ueq, Uanis(C1) \\sim Ueq: with sigma of 0.01 and sigma for
terminal atoms of 0.02
Uanis(C1) \\sim Ueq, Uanis(C2) \\sim Ueq: with sigma of 0.005 and sigma for
terminal atoms of 0.01
4.a Riding coordinates:
 O8(H8a,H8b)
4.b Aromatic/amide H refined with riding coordinates:
 C20(H20), C19(H19), C17(H17), C16(H16), C9(H9), C10(H10), C12(H12), C13(H13),
 C6(H6), C7(H7), C3(H3), C4(H4)
;
_smtbx_masks_void_probe_radius 1.2
_smtbx_masks_void_truncation_radius 1.2
_olex2_submission_special_instructions 'No special instructions were received'

loop_
_space_group_symop_id
_space_group_symop_operation_xyz
1 x,y,z
2 -x,y+1/2,-z+1/2
3 -x,-y,-z
4 x,-y-1/2,z-1/2

loop_
_atom_site_label
_atom_site_type_symbol
_atom_site_fract_x
_atom_site_fract_y
_atom_site_fract_z
_atom_site_U_iso_or_equiv
_atom_site_adp_type
_atom_site_occupancy
_atom_site_site_symmetry_order
_atom_site_refinement_flags_posn
_atom_site_refinement_flags_adp
_atom_site_refinement_flags_occupancy
In1 In 0.0 0.5 0.5 0.02179(17) Uani 1.000000 2 S T P
In2 In 0.17946(2) 0.60468(3) 0.441566(17) 0.02466(16) Uani 1.000000 1 . . .
P1 P 0.75572(9) 0.49978(10) 0.69796(7) 0.0222(3) Uani 1.000000 1 . . .
O9 O 0.1182(3) 0.4798(3) 0.4732(2) 0.0312(8) Uani 1.000000 1 . . .
O3 O 0.7966(3) 0.4786(3) 0.6410(2) 0.0309(8) Uani 1.000000 1 . . .
O2 O 0.9405(3) 0.8882(3) 0.9171(2) 0.0330(9) Uani 1.000000 1 . . .
O4 O 0.9336(3) 0.1196(3) 0.9252(2) 0.0354(9) Uani 1.000000 1 . . .
O1 O 1.0471(3) 0.8616(4) 0.8657(2) 0.0412(11) Uani 1.000000 1 . . .
O5 O 0.8558(3) 0.2051(3) 0.9851(2) 0.0414(10) Uani 1.000000 1 . . .
O7 O 0.3137(3) 0.5799(4) 0.5114(3) 0.0458(11) Uani 1.000000 1 . . .
O8 O 0.2290(4) 0.7413(4) 0.4066(3) 0.0595(14) Uani 1.000000 1 . . .
C15 C 0.7875(4) 0.4043(4) 0.7660(3) 0.0276(11) Uani 1.000000 1 . . .
C8 C 0.8058(4) 0.6144(4) 0.7410(3) 0.0253(11) Uani 1.000000 1 . . .
C18 C 0.8506(4) 0.2658(5) 0.8745(3) 0.0333(12) Uani 1.000000 1 . . .
C11 C 0.9085(4) 0.7701(5) 0.8241(3) 0.0298(12) Uani 1.000000 1 . . .
C14 C 0.9685(4) 0.8459(5) 0.8722(3) 0.0326(12) Uani 1.000000 1 . . .
C5 C 0.6329(4) 0.5076(5) 0.6630(3) 0.0303(12) Uani 1.000000 1 . . .
C21 C 0.8818(4) 0.1901(5) 0.9316(3) 0.0283(12) Uani 1.000000 1 . . .
C13 C 0.7699(4) 0.6707(5) 0.7846(4) 0.0433(15) Uani 1.000000 1 . U .
C16 C 0.8483(5) 0.3294(6) 0.7632(4) 0.0482(16) Uani 1.000000 1 . U .
C12 C 0.8217(5) 0.7472(6) 0.8261(4) 0.0476(16) Uani 1.000000 1 . U .
C17 C 0.8791(6) 0.2603(6) 0.8178(4) 0.0535(17) Uani 1.000000 1 . U .
C20 C 0.7581(5) 0.4091(6) 0.8237(4) 0.0486(16) Uani 1.000000 1 . U .
C9 C 0.8917(6) 0.6386(6) 0.7384(4) 0.0539(17) Uani 1.000000 1 . U .
C10 C 0.9428(5) 0.7164(6) 0.7795(4) 0.0478(16) Uani 1.000000 1 . U .
C2 C 0.4437(5) 0.5096(6) 0.5935(4) 0.0521(18) Uani 1.000000 1 . U .
C1 C 0.3429(6) 0.5074(6) 0.5537(5) 0.0560(19) Uani 1.000000 1 . U .
C19 C 0.7890(6) 0.3402(7) 0.8772(4) 0.0577(18) Uani 1.000000 1 . U .
O6 O 0.2954(6) 0.4321(8) 0.5593(5) 0.114(3) Uani 1.000000 1 . U .
C6 C 0.5917(8) 0.5853(9) 0.6226(6) 0.083(3) Uani 1.000000 1 . U .
C7 C 0.4975(7) 0.5847(8) 0.5876(6) 0.075(3) Uani 1.000000 1 . U .
C3 C 0.4864(11) 0.4220(13) 0.6267(8) 0.115(4) Uani 1.000000 1 . U .
C4 C 0.5838(10) 0.4203(12) 0.6637(8) 0.109(4) Uani 1.000000 1 . U .
H20 H 0.7161(5) 0.4606(6) 0.8263(4) 0.058(2) Uiso 1.000000 1 R . .
H19 H 0.7678(6) 0.3438(7) 0.9164(4) 0.069(2) Uiso 1.000000 1 R . .
H17 H 0.9208(6) 0.2082(6) 0.8154(4) 0.064(2) Uiso 1.000000 1 R . .
H16 H 0.8692(5) 0.3250(6) 0.7239(4) 0.0579(19) Uiso 1.000000 1 R . .
H9 H 0.9160(6) 0.6016(6) 0.7080(4) 0.065(2) Uiso 1.000000 1 R . .
H10 H 1.0017(5) 0.7327(6) 0.7769(4) 0.0574(19) Uiso 1.000000 1 R . .
H12 H 0.7975(5) 0.7846(6) 0.8564(4) 0.0572(19) Uiso 1.000000 1 R . .
H13 H 0.7099(4) 0.6566(5) 0.7858(4) 0.0520(18) Uiso 1.000000 1 R . .
H6 H 0.6272(8) 0.6420(9) 0.6174(6) 0.099(3) Uiso 1.000000 1 R . .
H7 H 0.4708(7) 0.6407(8) 0.5582(6) 0.090(3) Uiso 1.000000 1 R . .
H3 H 0.4510(11) 0.3622(13) 0.6250(8) 0.138(5) Uiso 1.000000 1 R . .
H4 H 0.6132(10) 0.3609(12) 0.6877(8) 0.131(5) Uiso 1.000000 1 R . .
H8a H 0.2836(4) 0.7530(4) 0.4044(3) 0.089(2) Uiso 1.000000 1 R . .
H8b H 0.1986(4) 0.7971(4) 0.3911(3) 0.089(2) Uiso 1.000000 1 R . .

loop_
_atom_site_aniso_label
_atom_site_aniso_U_11
_atom_site_aniso_U_22
_atom_site_aniso_U_33
_atom_site_aniso_U_12
_atom_site_aniso_U_13
_atom_site_aniso_U_23
In1 0.0190(3) 0.0298(3) 0.0195(3) -0.00154(17) 0.0104(2) 0.00070(17)
In2 0.0211(2) 0.0357(3) 0.0207(2) -0.00154(13) 0.01171(16) -0.00163(12)
P1 0.0189(6) 0.0308(7) 0.0184(6) -0.0003(5) 0.0083(5) -0.0001(5)
O9 0.031(2) 0.034(2) 0.036(2) 0.0003(17) 0.0201(18) 0.0047(17)
O3 0.035(2) 0.037(2) 0.0259(19) 0.0026(17) 0.0173(17) -0.0082(16)
O2 0.028(2) 0.043(2) 0.030(2) -0.0020(16) 0.0126(17) -0.0108(16)
O4 0.035(2) 0.040(2) 0.035(2) 0.0096(18) 0.0166(19) 0.0080(17)
O1 0.032(2) 0.073(3) 0.027(2) -0.021(2) 0.0207(18) -0.015(2)
O5 0.061(3) 0.040(2) 0.036(2) 0.007(2) 0.033(2) 0.0101(18)
O7 0.035(2) 0.062(3) 0.042(3) 0.003(2) 0.014(2) 0.006(2)
O8 0.081(4) 0.061(3) 0.048(3) -0.017(3) 0.038(3) -0.002(2)
C15 0.026(3) 0.035(3) 0.023(3) 0.001(2) 0.008(2) 0.002(2)
C8 0.021(3) 0.033(3) 0.024(3) -0.002(2) 0.011(2) -0.001(2)
C18 0.029(3) 0.041(3) 0.032(3) 0.004(2) 0.014(2) 0.005(2)
C11 0.022(3) 0.044(3) 0.028(3) 0.002(2) 0.014(2) 0.001(2)
C14 0.034(3) 0.043(3) 0.024(3) -0.002(3) 0.014(2) -0.001(2)
C5 0.024(3) 0.043(3) 0.025(3) -0.001(2) 0.010(2) 0.002(2)
C21 0.027(3) 0.043(3) 0.020(2) 0.001(2) 0.015(2) 0.001(2)
C13 0.031(3) 0.050(3) 0.053(3) -0.0069(18) 0.0187(18) -0.0107(19)
C16 0.059(3) 0.057(3) 0.035(3) 0.016(2) 0.0245(19) 0.0089(19)
C12 0.044(3) 0.051(3) 0.049(3) -0.0027(19) 0.0173(19) -0.0138(19)
C17 0.063(4) 0.060(3) 0.045(3) 0.020(2) 0.028(2) 0.008(2)
C20 0.052(3) 0.053(3) 0.050(3) 0.017(2) 0.0277(19) 0.0129(19)
C9 0.055(3) 0.062(3) 0.052(3) -0.008(2) 0.027(2) -0.013(2)
C10 0.040(3) 0.057(3) 0.053(3) -0.0129(19) 0.0242(19) -0.015(2)
C2 0.039(3) 0.062(3) 0.052(3) -0.0023(18) 0.0105(18) 0.0055(18)
C1 0.041(3) 0.062(4) 0.063(3) -0.0023(19) 0.0142(18) 0.0109(19)
C19 0.069(4) 0.061(4) 0.053(3) 0.019(2) 0.034(2) 0.014(2)
O6 0.088(4) 0.113(4) 0.129(5) -0.006(2) 0.019(2) 0.018(2)
C6 0.068(4) 0.081(4) 0.092(5) -0.003(2) 0.017(2) 0.013(2)
C7 0.055(4) 0.076(4) 0.085(4) -0.002(2) 0.009(2) 0.018(2)
C3 0.100(6) 0.119(6) 0.119(6) -0.003(2) 0.026(2) 0.007(2)
C4 0.098(5) 0.103(5) 0.121(6) 0.000(2) 0.030(2) 0.008(2)

loop_
_atom_type_symbol
_atom_type_scat_dispersion_real
_atom_type_scat_dispersion_imag
_atom_type_scat_Cromer_Mann_a1
_atom_type_scat_Cromer_Mann_a2
_atom_type_scat_Cromer_Mann_a3
_atom_type_scat_Cromer_Mann_a4
_atom_type_scat_Cromer_Mann_b1
_atom_type_scat_Cromer_Mann_b2
_atom_type_scat_Cromer_Mann_b3
_atom_type_scat_Cromer_Mann_b4
_atom_type_scat_Cromer_Mann_c
_atom_type_scat_source
_atom_type_scat_dispersion_source
C 0.01788 0.00908 2.31000 1.02000 1.58860 0.86500 20.84390 10.20750 0.56870 51.65120 0.21560 'International Tables Volume C Table 6.1.1.4 (pp. 500-502)' 'Brennan, Cowan, Rev. Sci. Instrum., 1992, 63, 850'
H 0.00000 0.00000 0.49300 0.32291 0.14019 0.04081 10.51090 26.12570 3.14236 57.79970 0.00304 'International Tables Volume C Table 6.1.1.4 (pp. 500-502)' 'Brennan, Cowan, Rev. Sci. Instrum., 1992, 63, 850'
In 0.10899 5.05381 19.16240 18.55960 4.29480 2.03960 0.54760 6.37760 25.84990 92.80290 4.93910 'International Tables Volume C Table 6.1.1.4 (pp. 500-502)' 'Brennan, Cowan, Rev. Sci. Instrum., 1992, 63, 850'
O 0.04960 0.03234 3.04850 2.28680 1.54630 0.86700 13.27710 5.70110 0.32390 32.90890 0.25080 'International Tables Volume C Table 6.1.1.4 (pp. 500-502)' 'Brennan, Cowan, Rev. Sci. Instrum., 1992, 63, 850'
P 0.29730 0.43501 6.43450 4.17910 1.78000 1.49080 1.90670 27.15700 0.52600 68.16450 1.11490 'International Tables Volume C Table 6.1.1.4 (pp. 500-502)' 'Brennan, Cowan, Rev. Sci. Instrum., 1992, 63, 850'

loop_
_geom_angle_atom_site_label_1
_geom_angle_atom_site_label_2
_geom_angle_atom_site_label_3
_geom_angle
_geom_angle_site_symmetry_1
_geom_angle_site_symmetry_3
_geom_angle_publ_flag
O9 In1 O9 180.0 3_566 . ?
O2 In1 O9 94.05(15) 4_475 . ?
O2 In1 O9 85.95(15) 4_475 3_566 ?
O2 In1 O9 85.95(15) 2_646 . ?
O2 In1 O9 94.05(15) 2_646 3_566 ?
O2 In1 O2 180.0 2_646 4_475 ?
O4 In1 O9 91.10(16) 4_465 3_566 ?
O4 In1 O9 88.90(16) 4_465 . ?
O4 In1 O9 91.10(16) 2_656 . ?
O4 In1 O9 88.90(16) 2_656 3_566 ?
O4 In1 O2 91.64(17) 4_465 2_646 ?
O4 In1 O2 91.64(17) 2_656 4_475 ?
O4 In1 O2 88.36(17) 4_465 4_475 ?
O4 In1 O2 88.36(17) 2_656 2_646 ?
O4 In1 O4 180.0 4_465 2_656 ?
O3 In2 O9 92.74(16) 3_666 . ?
O1 In2 O9 87.76(18) 4_475 . ?
O1 In2 O3 85.24(16) 4_475 3_666 ?
O5 In2 O9 91.65(16) 2_656 . ?
O5 In2 O3 171.93(17) 2_656 3_666 ?
O5 In2 O1 88.18(18) 2_656 4_475 ?
O7 In2 O9 96.72(18) . . ?
O7 In2 O3 93.39(18) . 3_666 ?
O7 In2 O1 175.37(18) . 4_475 ?
O7 In2 O5 92.82(19) . 2_656 ?
O8 In2 O9 174.0(2) . . ?
O8 In2 O3 90.04(18) . 3_666 ?
O8 In2 O1 87.2(2) . 4_475 ?
O8 In2 O5 84.98(18) . 2_656 ?
O8 In2 O7 88.4(2) . . ?
C15 P1 O3 112.0(3) . . ?
C8 P1 O3 107.7(2) . . ?
C8 P1 C15 104.5(3) . . ?
C5 P1 O3 111.3(3) . . ?
C5 P1 C15 109.1(3) . . ?
C5 P1 C8 112.0(3) . . ?
In2 O9 In1 120.03(19) . 3_566 ?
P1 O3 In2 156.5(3) . 3_666 ?
C14 O2 In1 133.8(4) . 4_676 ?
C21 O4 In1 128.9(4) . 2_646 ?
C14 O1 In2 131.9(4) . 4_676 ?
C21 O5 In2 133.9(4) . 2_646 ?
C1 O7 In2 128.5(5) . . ?
H8a O8 In2 127.9 . . ?
H8b O8 In2 127.6 . . ?
H8b O8 H8a 104.5 . . ?
C16 C15 P1 119.1(5) . . ?
C20 C15 P1 121.8(5) . . ?
C20 C15 C16 118.9(6) . . ?
C13 C8 P1 123.8(4) . . ?
C9 C8 P1 116.3(5) . . ?
C9 C8 C13 119.1(6) . . ?
C17 C18 C21 120.6(6) . . ?
C19 C18 C21 120.0(6) . . ?
C19 C18 C17 119.4(6) . . ?
C12 C11 C14 121.8(5) . . ?
C10 C11 C14 118.7(5) . . ?
C10 C11 C12 119.3(6) . . ?
O1 C14 O2 124.5(5) . . ?
C11 C14 O2 118.8(5) . . ?
C11 C14 O1 116.7(5) . . ?
C6 C5 P1 121.0(6) . . ?
C4 C5 P1 117.4(7) . . ?
C4 C5 C6 119.5(9) . . ?
O5 C21 O4 125.7(5) . . ?
C18 C21 O4 118.2(5) . . ?
C18 C21 O5 116.1(5) . . ?
C12 C13 C8 119.8(6) . . ?
H13 C13 C8 120.1(3) . . ?
H13 C13 C12 120.1(4) . . ?
C17 C16 C15 119.9(6) . . ?
H16 C16 C15 120.0(4) . . ?
H16 C16 C17 120.0(4) . . ?
C13 C12 C11 120.9(6) . . ?
H12 C12 C11 119.6(4) . . ?
H12 C12 C13 119.6(4) . . ?
C16 C17 C18 120.9(7) . . ?
H17 C17 C18 119.5(4) . . ?
H17 C17 C16 119.5(4) . . ?
C19 C20 C15 120.6(7) . . ?
H20 C20 C15 119.7(4) . . ?
H20 C20 C19 119.7(5) . . ?
C10 C9 C8 120.7(7) . . ?
H9 C9 C8 119.6(4) . . ?
H9 C9 C10 119.6(4) . . ?
C9 C10 C11 120.2(6) . . ?
H10 C10 C11 119.9(4) . . ?
H10 C10 C9 119.9(4) . . ?
C7 C2 C1 122.6(8) . . ?
C3 C2 C1 119.3(9) . . ?
C3 C2 C7 116.8(10) . . ?
C2 C1 O7 115.2(7) . . ?
O6 C1 O7 124.5(8) . . ?
O6 C1 C2 119.9(8) . . ?
C20 C19 C18 120.3(7) . . ?
H19 C19 C18 119.9(4) . . ?
H19 C19 C20 119.9(5) . . ?
C7 C6 C5 121.0(10) . . ?
H6 C6 C5 119.5(5) . . ?
H6 C6 C7 119.5(6) . . ?
C6 C7 C2 122.8(10) . . ?
H7 C7 C2 118.6(5) . . ?
H7 C7 C6 118.6(6) . . ?
C4 C3 C2 120.8(14) . . ?
H3 C3 C2 119.6(7) . . ?
H3 C3 C4 119.6(9) . . ?
C3 C4 C5 117.7(13) . . ?
H4 C4 C5 121.2(7) . . ?
H4 C4 C3 121.2(9) . . ?

loop_
_geom_bond_atom_site_label_1
_geom_bond_atom_site_label_2
_geom_bond_distance
_geom_bond_site_symmetry_2
_geom_bond_publ_flag
In1 O9 2.079(4) . ?
In1 O9 2.079(4) 3_566 ?
In1 O2 2.186(4) 2_646 ?
In1 O2 2.186(4) 4_475 ?
In1 O4 2.184(4) 2_656 ?
In1 O4 2.184(4) 4_465 ?
In2 O9 2.094(4) . ?
In2 O3 2.122(4) 3_666 ?
In2 O1 2.155(4) 4_475 ?
In2 O5 2.178(4) 2_656 ?
In2 O7 2.110(5) . ?
In2 O8 2.157(5) . ?
P1 O3 1.506(4) . ?
P1 C15 1.803(6) . ?
P1 C8 1.781(5) . ?
P1 C5 1.793(6) . ?
O2 C14 1.253(7) . ?
O4 C21 1.256(7) . ?
O1 C14 1.278(7) . ?
O5 C21 1.284(7) . ?
O7 C1 1.257(9) . ?
O8 H8a 0.8701 . ?
O8 H8b 0.8700 . ?
C15 C16 1.371(9) . ?
C15 C20 1.382(9) . ?
C8 C13 1.395(9) . ?
C8 C9 1.378(10) . ?
C18 C21 1.476(8) . ?
C18 C17 1.355(10) . ?
C18 C19 1.375(10) . ?
C11 C14 1.482(8) . ?
C11 C12 1.383(9) . ?
C11 C10 1.377(9) . ?
C5 C6 1.329(12) . ?
C5 C4 1.375(16) . ?
C13 C12 1.381(10) . ?
C13 H13 0.9500 . ?
C16 C17 1.383(10) . ?
C16 H16 0.9500 . ?
C12 H12 0.9500 . ?
C17 H17 0.9500 . ?
C20 C19 1.367(11) . ?
C20 H20 0.9500 . ?
C9 C10 1.386(10) . ?
C9 H9 0.9500 . ?
C10 H10 0.9500 . ?
C2 C1 1.496(11) . ?
C2 C7 1.318(12) . ?
C2 C3 1.384(17) . ?
C1 O6 1.256(12) . ?
C19 H19 0.9500 . ?
C6 C7 1.389(14) . ?
C6 H6 0.9500 . ?
C7 H7 0.9500 . ?
C3 C4 1.44(2) . ?
C3 H3 0.9500 . ?
C4 H4 0.9500 . ?

loop_
_geom_torsion_atom_site_label_1
_geom_torsion_atom_site_label_2
_geom_torsion_atom_site_label_3
_geom_torsion_atom_site_label_4
_geom_torsion
_geom_torsion_site_symmetry_1
_geom_torsion_site_symmetry_2
_geom_torsion_site_symmetry_3
_geom_torsion_site_symmetry_4
_geom_torsion_publ_flag
In1 O2 C14 O1 0.4(6) 4_676 . . . ?
In1 O2 C14 O1 0.4(6) 2_656 . . . ?
In1 O2 C14 C11 178.6(5) 4_676 . . . ?
In1 O2 C14 C11 178.6(5) 2_656 . . . ?
In1 O4 C21 O5 -1.1(5) 4_666 . . . ?
In1 O4 C21 O5 -1.1(5) 2_646 . . . ?
In1 O4 C21 C18 175.9(5) 2_646 . . . ?
In1 O4 C21 C18 175.9(5) 4_666 . . . ?
In2 O3 P1 C15 61.1(7) 3_666 . . . ?
In2 O3 P1 C8 175.5(6) 3_666 . . . ?
In2 O3 P1 C5 -61.2(7) 3_666 . . . ?
In2 O1 C14 O2 33.4(6) 4_676 . . . ?
In2 O1 C14 C11 -144.9(6) 4_676 . . . ?
In2 O5 C21 O4 -36.1(6) 2_646 . . . ?
In2 O5 C21 C18 146.8(5) 2_646 . . . ?
In2 O7 C1 C2 177.0(7) . . . . ?
In2 O7 C1 O6 3.5(8) . . . . ?
P1 C15 C16 C17 174.9(6) . . . . ?
P1 C15 C20 C19 -174.9(7) . . . . ?
P1 C8 C13 C12 167.8(6) . . . . ?
P1 C8 C9 C10 -169.3(6) . . . . ?
P1 C5 C6 C7 171.0(9) . . . . ?
P1 C5 C4 C3 -171.1(11) . . . . ?
O2 C14 C11 C12 2.0(7) . . . . ?
O2 C14 C11 C10 -173.7(6) . . . . ?
O4 C21 C18 C17 -1.5(7) . . . . ?
O4 C21 C18 C19 175.7(7) . . . . ?
O1 C14 C11 C12 -179.6(6) . . . . ?
O1 C14 C11 C10 4.7(7) . . . . ?
O5 C21 C18 C17 175.8(6) . . . . ?
O5 C21 C18 C19 -7.0(7) . . . . ?
O7 C1 C2 C7 3.4(11) . . . . ?
O7 C1 C2 C3 -163.1(10) . . . . ?
C15 C16 C17 C18 -0.5(9) . . . . ?
C15 C20 C19 C18 0.7(9) . . . . ?
C8 C13 C12 C11 1.2(8) . . . . ?
C8 C9 C10 C11 0.5(9) . . . . ?
C5 C6 C7 C2 1.6(14) . . . . ?
C5 C4 C3 C2 -1.9(15) . . . . ?

loop_
_restr_U_iso_atom_site_label
_restr_U_iso_weight_param
C13 0.0050
C16 0.0050
C12 0.0050
C17 0.0050
C20 0.0050
C9 0.0050
C10 0.0050
C2 0.0100
C2 0.0050
C1 0.0100
C1 0.0050
C19 0.0050
O6 0.0060
O6 0.0100
C6 0.0050
C7 0.0050
C3 0.0050
C4 0.0050

loop_
_smtbx_masks_void_nr
_smtbx_masks_void_average_x
_smtbx_masks_void_average_y
_smtbx_masks_void_average_z
_smtbx_masks_void_volume
_smtbx_masks_void_count_electrons
_smtbx_masks_void_content
1 -0.876 0.307 -0.890 2107.5 0.0 ?
